data_7212935
loop_
_publ_author_name
'Wu, Wanhua'
'Wu, Wenting'
'Ji, Shaomin'
'Guo, Huimin'
'Song, Peng'
'Han, Keli'
'Chi, Lina'
'Shao, Jingyin'
'Zhao, Jianzhang'

_publ_section_title
;
 Tuning the emission properties of cyclometalated platinum(II) complexes
 by intramolecular electron-sink/arylethynylated ligands and its
 application for enhanced luminescent oxygen sensing
;
_journal_issue 43
_journal_name_full 'Journal of Materials Chemistry'
_journal_page_first 9775
_journal_paper_doi 10.1039/c0jm01794a
_journal_volume 20
_journal_year 2010
_chemical_formula_sum 'C28 H21 N O4 Pt'
_chemical_formula_weight 630.55
_chemical_name_systematic
;
?
;
_space_group_IT_number 2
_symmetry_cell_setting triclinic
_symmetry_space_group_name_Hall '-P 1'
_symmetry_space_group_name_H-M 'P -1'
_atom_sites_solution_hydrogens geom
_atom_sites_solution_primary direct
_atom_sites_solution_secondary difmap
_audit_creation_method SHELXL-97
_cell_angle_alpha 80.497(6)
_cell_angle_beta 89.859(5)
_cell_angle_gamma 82.756(6)
_cell_formula_units_Z 4
_cell_length_a 8.360(2)
_cell_length_b 15.485(4)
_cell_length_c 17.982(5)
_cell_measurement_temperature 273(2)
_cell_volume 2277.2(10)
_computing_cell_refinement 'Bruker SMART'
_computing_data_collection 'Bruker SMART'
_computing_data_reduction 'Bruker SAINT'
_computing_molecular_graphics 'Bruker SHELXTL'
_computing_publication_material 'Bruker SHELXTL'
_computing_structure_refinement 'Bruker SHELXTL'
_computing_structure_solution 'Bruker SHELXTL'
_diffrn_ambient_temperature 273(2)
_diffrn_measured_fraction_theta_full 0.973
_diffrn_measured_fraction_theta_max 0.973
_diffrn_measurement_device_type 'CCD area detector'
_diffrn_measurement_method 'phi and omega scans'
_diffrn_radiation_monochromator graphite
_diffrn_radiation_source 'fine-focus sealed tube'
_diffrn_radiation_type MoK\a
_diffrn_radiation_wavelength 0.71073
_diffrn_reflns_av_R_equivalents 0.0597
_diffrn_reflns_av_sigmaI/netI 0.1545
_diffrn_reflns_limit_h_max 9
_diffrn_reflns_limit_h_min -9
_diffrn_reflns_limit_k_max 13
_diffrn_reflns_limit_k_min -18
_diffrn_reflns_limit_l_max 21
_diffrn_reflns_limit_l_min -21
_diffrn_reflns_number 10607
_diffrn_reflns_theta_full 25.00
_diffrn_reflns_theta_max 25.00
_diffrn_reflns_theta_min 1.91
_exptl_absorpt_coefficient_mu 6.198
_exptl_absorpt_correction_T_max 0.3703
_exptl_absorpt_correction_T_min 0.2757
_exptl_absorpt_correction_type empirical
_exptl_absorpt_process_details SADABS
_exptl_crystal_colour yellow
_exptl_crystal_density_diffrn 1.839
_exptl_crystal_density_method 'not measured'
_exptl_crystal_description block
_exptl_crystal_F_000 1224
_exptl_crystal_size_max 0.28
_exptl_crystal_size_mid 0.22
_exptl_crystal_size_min 0.20
_refine_diff_density_max 1.493
_refine_diff_density_min -1.231
_refine_diff_density_rms 0.188
_refine_ls_extinction_method none
_refine_ls_goodness_of_fit_ref 0.923
_refine_ls_hydrogen_treatment 'riding mode'
_refine_ls_matrix_type full
_refine_ls_number_parameters 613
_refine_ls_number_reflns 7792
_refine_ls_number_restraints 0
_refine_ls_restrained_S_all 0.923
_refine_ls_R_factor_all 0.1397
_refine_ls_R_factor_gt 0.0638
_refine_ls_shift/su_max 0.000
_refine_ls_shift/su_mean 0.000
_refine_ls_structure_factor_coef Fsqd
_refine_ls_weighting_details 'calc w=1/[\s^2^(Fo^2^)+(0.0246P)^2^+0.0000P] where P=(Fo^2^+2Fc^2^)/3'
_refine_ls_weighting_scheme calc
_refine_ls_wR_factor_gt 0.0916
_refine_ls_wR_factor_ref 0.1065
_reflns_number_gt 4221
_reflns_number_total 7792
_reflns_threshold_expression >2sigma(I)
_cod_data_source_file c0jm01794a.txt
_cod_data_source_block 1
_cod_depositor_comments
;
The following automatic conversions were performed:

'_symmetry_cell_setting' value 'Triclinic' changed to 'triclinic'
according to /home/saulius/struct/CIF-dictionaries/cif_core.dic
dictionary named 'cif_core.dic' version 2.4.2 from 2011-04-26.

Automatic conversion script
Id: cif_fix_values 1891 2012-01-12 08:04:46Z andrius 
;
_cod_original_cell_volume 2277.1(11)
_cod_original_sg_symbol_H-M 'P-1 '
_cod_database_code 7212935

loop_
_symmetry_equiv_pos_as_xyz
'x, y, z'
'-x, -y, -z'

loop_
_atom_site_label
_atom_site_type_symbol
_atom_site_fract_x
_atom_site_fract_y
_atom_site_fract_z
_atom_site_U_iso_or_equiv
_atom_site_adp_type
_atom_site_occupancy
_atom_site_symmetry_multiplicity
_atom_site_calc_flag
_atom_site_refinement_flags
Pt1 Pt 0.60117(4) 0.50069(2) 0.09332(2) 0.04045(11) Uani 1 1 d .
Pt2 Pt 0.89943(4) 0.50083(2) 0.59412(2) 0.03839(11) Uani 1 1 d .
O1 O 0.4741(7) 0.6021(3) 0.1394(3) 0.0443(17) Uani 1 1 d .
O2 O 0.5286(6) 0.4097(3) 0.1717(3) 0.0435(17) Uani 1 1 d .
O3 O 0.8946(10) 0.1155(5) 0.0009(4) 0.097(3) Uani 1 1 d .
O4 O 0.6318(8) 0.1209(4) 0.1197(4) 0.079(3) Uani 1 1 d .
O5 O 0.9671(7) 0.5983(3) 0.6415(3) 0.0412(17) Uani 1 1 d .
O6 O 1.0272(6) 0.4029(3) 0.6726(3) 0.0415(17) Uani 1 1 d .
O7 O 0.6645(10) 0.8637(4) 0.4884(4) 0.095(3) Uani 1 1 d .
O8 O 0.4259(9) 0.9064(5) 0.3571(5) 0.102(3) Uani 1 1 d .
C1 C 0.3034(11) 0.6710(6) 0.2241(5) 0.061(3) Uani 1 1 d .
H1A H 0.3334 0.7215 0.1911 0.092 Uiso 1 1 calc R
H1B H 0.3339 0.6736 0.2750 0.092 Uiso 1 1 calc R
H1C H 0.1889 0.6708 0.2207 0.092 Uiso 1 1 calc R
C2 C 0.3898(12) 0.5865(6) 0.2007(5) 0.058(3) Uani 1 1 d .
C3 C 0.3682(11) 0.5046(6) 0.2380(6) 0.054(3) Uani 1 1 d .
H3A H 0.2965 0.5042 0.2777 0.065 Uiso 1 1 calc R
C4 C 0.4345(10) 0.4248(6) 0.2263(5) 0.043(3) Uani 1 1 d .
C5 C 0.4014(10) 0.3402(6) 0.2783(5) 0.058(3) Uani 1 1 d .
H5A H 0.4591 0.2899 0.2609 0.086 Uiso 1 1 calc R
H5B H 0.2879 0.3359 0.2778 0.086 Uiso 1 1 calc R
H5C H 0.4366 0.3419 0.3287 0.086 Uiso 1 1 calc R
C6 C 0.7232(9) 0.4122(5) 0.0440(5) 0.039(2) Uani 1 1 d .
C7 C 0.7443(10) 0.3233(6) 0.0614(5) 0.051(3) Uani 1 1 d .
H7A H 0.6956 0.2986 0.1050 0.061 Uiso 1 1 calc R
C8 C 0.8327(10) 0.2644(5) 0.0204(5) 0.045(3) Uani 1 1 d .
C9 C 0.9131(12) 0.3015(6) -0.0416(5) 0.062(3) Uani 1 1 d .
H9A H 0.9746 0.2651 -0.0701 0.075 Uiso 1 1 calc R
C10 C 0.9035(11) 0.3904(6) -0.0615(5) 0.056(3) Uani 1 1 d .
H10A H 0.9593 0.4136 -0.1033 0.067 Uiso 1 1 calc R
C11 C 0.8100(10) 0.4498(5) -0.0200(5) 0.041(3) Uani 1 1 d .
C12 C 0.7871(9) 0.5428(5) -0.0389(4) 0.036(2) Uani 1 1 d .
C13 C 0.8513(10) 0.5953(6) -0.0976(5) 0.054(3) Uani 1 1 d .
H13A H 0.9222 0.5693 -0.1299 0.064 Uiso 1 1 calc R
C14 C 0.8127(12) 0.6855(6) -0.1095(5) 0.063(3) Uani 1 1 d .
H14A H 0.8553 0.7205 -0.1499 0.076 Uiso 1 1 calc R
C15 C 0.7094(11) 0.7233(6) -0.0602(5) 0.059(3) Uani 1 1 d .
H15A H 0.6814 0.7842 -0.0670 0.071 Uiso 1 1 calc R
C16 C 0.6476(10) 0.6687(6) 0.0000(5) 0.051(3) Uani 1 1 d .
H16A H 0.5779 0.6937 0.0332 0.062 Uiso 1 1 calc R
C17 C 0.8428(11) 0.1688(6) 0.0427(5) 0.055(3) Uani 1 1 d .
C18 C 0.7714(13) 0.1326(6) 0.1188(6) 0.068(4) Uani 1 1 d .
C19 C 0.8832(12) 0.1135(5) 0.1854(6) 0.061(3) Uani 1 1 d .
C20 C 1.0453(12) 0.1052(6) 0.1709(6) 0.070(4) Uani 1 1 d .
H20A H 1.0789 0.1141 0.1212 0.084 Uiso 1 1 calc R
C21 C 1.1611(14) 0.0837(7) 0.2292(7) 0.095(5) Uani 1 1 d .
H21A H 1.2702 0.0751 0.2184 0.114 Uiso 1 1 calc R
C22 C 1.1129(16) 0.0755(7) 0.3005(8) 0.106(5) Uani 1 1 d .
H22A H 1.1905 0.0652 0.3390 0.127 Uiso 1 1 calc R
C23 C 0.9480(16) 0.0819(6) 0.3197(7) 0.082(4) Uani 1 1 d .
C24 C 0.8981(19) 0.0728(7) 0.3979(7) 0.115(6) Uani 1 1 d .
H24A H 0.9756 0.0629 0.4365 0.137 Uiso 1 1 calc R
C25 C 0.7425(19) 0.0784(7) 0.4146(8) 0.113(6) Uani 1 1 d .
H25A H 0.7107 0.0691 0.4646 0.136 Uiso 1 1 calc R
C26 C 0.6233(16) 0.0991(7) 0.3541(8) 0.109(5) Uani 1 1 d .
H26A H 0.5140 0.1044 0.3650 0.131 Uiso 1 1 calc R
C27 C 0.6714(15) 0.1106(6) 0.2818(7) 0.082(4) Uani 1 1 d .
H27A H 0.5916 0.1241 0.2442 0.098 Uiso 1 1 calc R
C28 C 0.8320(14) 0.1037(6) 0.2590(7) 0.070(4) Uani 1 1 d .
C31 C 1.0972(11) 0.6715(6) 0.7239(5) 0.066(3) Uani 1 1 d .
H31A H 1.0412 0.7214 0.6912 0.098 Uiso 1 1 calc R
H31B H 1.2111 0.6747 0.7218 0.098 Uiso 1 1 calc R
H31C H 1.0619 0.6720 0.7747 0.098 Uiso 1 1 calc R
C32 C 1.0611(11) 0.5861(6) 0.6983(6) 0.051(3) Uani 1 1 d .
C33 C 1.1330(10) 0.5049(6) 0.7389(5) 0.042(2) Uani 1 1 d .
H33A H 1.2024 0.5074 0.7786 0.051 Uiso 1 1 calc R
C34 C 1.1104(9) 0.4226(6) 0.7254(5) 0.045(3) Uani 1 1 d .
C35 C 1.1932(10) 0.3388(5) 0.7777(5) 0.047(3) Uani 1 1 d .
H35A H 1.1648 0.2870 0.7606 0.071 Uiso 1 1 calc R
H35B H 1.1577 0.3393 0.8284 0.071 Uiso 1 1 calc R
H35C H 1.3081 0.3383 0.7761 0.071 Uiso 1 1 calc R
C36 C 0.7670(9) 0.5815(5) 0.5181(5) 0.034(2) Uani 1 1 d .
C37 C 0.7465(10) 0.6763(6) 0.5066(5) 0.048(3) Uani 1 1 d .
H37A H 0.7955 0.7047 0.5404 0.057 Uiso 1 1 calc R
C38 C 0.6559(10) 0.7266(6) 0.4467(5) 0.044(3) Uani 1 1 d .
C39 C 0.5781(11) 0.6868(6) 0.3963(5) 0.052(3) Uani 1 1 d .
H39A H 0.5146 0.7209 0.3571 0.063 Uiso 1 1 calc R
C40 C 0.5961(11) 0.5950(6) 0.4049(5) 0.051(3) Uani 1 1 d .
H40A H 0.5439 0.5680 0.3711 0.061 Uiso 1 1 calc R
C41 C 0.6917(9) 0.5425(5) 0.4636(4) 0.035(2) Uani 1 1 d .
C42 C 0.7175(10) 0.4459(5) 0.4802(5) 0.041(3) Uani 1 1 d .
C43 C 0.6564(10) 0.3878(6) 0.4382(5) 0.047(3) Uani 1 1 d .
H43A H 0.5899 0.4106 0.3964 0.057 Uiso 1 1 calc R
C44 C 0.6929(12) 0.2997(6) 0.4578(6) 0.063(3) Uani 1 1 d .
H44A H 0.6494 0.2611 0.4314 0.075 Uiso 1 1 calc R
C45 C 0.7989(11) 0.2683(6) 0.5193(5) 0.060(3) Uani 1 1 d .
H45A H 0.8297 0.2080 0.5338 0.072 Uiso 1 1 calc R
C46 C 0.8560(10) 0.3268(6) 0.5576(5) 0.052(3) Uani 1 1 d .
H46A H 0.9254 0.3046 0.5985 0.063 Uiso 1 1 calc R
C47 C 0.6397(12) 0.8228(6) 0.4387(6) 0.060(3) Uani 1 1 d .
C48 C 0.5663(14) 0.8767(6) 0.3613(6) 0.064(3) Uani 1 1 d .
C49 C 0.6841(13) 0.8792(5) 0.2988(6) 0.057(3) Uani 1 1 d .
C50 C 0.8472(12) 0.8695(6) 0.3168(6) 0.065(4) Uani 1 1 d .
H50A H 0.8794 0.8596 0.3673 0.077 Uiso 1 1 calc R
C51 C 0.9666(13) 0.8740(6) 0.2607(6) 0.070(4) Uani 1 1 d .
H51A H 1.0743 0.8687 0.2757 0.084 Uiso 1 1 calc R
C52 C 0.9302(14) 0.8857(6) 0.1872(7) 0.080(4) Uani 1 1 d .
H52A H 1.0098 0.8889 0.1510 0.096 Uiso 1 1 calc R
C53 C 0.7615(16) 0.8931(6) 0.1663(6) 0.077(4) Uani 1 1 d .
C54 C 0.7166(16) 0.9008(7) 0.0912(7) 0.096(5) Uani 1 1 d .
H54A H 0.7962 0.9018 0.0550 0.115 Uiso 1 1 calc R
C55 C 0.5594(19) 0.9069(7) 0.0687(7) 0.111(6) Uani 1 1 d .
H55A H 0.5340 0.9132 0.0176 0.134 Uiso 1 1 calc R
C56 C 0.4327(16) 0.9036(7) 0.1225(7) 0.098(5) Uani 1 1 d .
H56A H 0.3257 0.9061 0.1072 0.117 Uiso 1 1 calc R
C57 C 0.4737(14) 0.8969(6) 0.1968(7) 0.080(4) Uani 1 1 d .
H57A H 0.3925 0.8955 0.2322 0.097 Uiso 1 1 calc R
C58 C 0.6389(14) 0.8920(6) 0.2223(6) 0.061(3) Uani 1 1 d .
N1 N 0.6874(7) 0.5807(4) 0.0105(4) 0.035(2) Uani 1 1 d .
N2 N 0.8194(8) 0.4133(4) 0.5405(4) 0.040(2) Uani 1 1 d .

loop_
_atom_site_aniso_label
_atom_site_aniso_U_11
_atom_site_aniso_U_22
_atom_site_aniso_U_33
_atom_site_aniso_U_23
_atom_site_aniso_U_13
_atom_site_aniso_U_12
Pt1 0.02819(19) 0.0544(2) 0.0392(2) -0.00658(18) 0.00108(17) -0.00877(17)
Pt2 0.02922(19) 0.0485(2) 0.0372(2) -0.00259(17) 0.00221(17) -0.00993(16)
O1 0.051(4) 0.054(3) 0.035(4) -0.011(3) 0.013(3) -0.028(3)
O2 0.023(3) 0.049(3) 0.055(4) -0.005(3) -0.001(3) 0.004(3)
O3 0.103(6) 0.089(5) 0.106(6) -0.045(4) 0.053(5) -0.002(5)
O4 0.061(5) 0.076(5) 0.097(6) -0.003(4) 0.001(4) -0.012(4)
O5 0.048(4) 0.043(3) 0.029(3) 0.005(3) -0.001(3) -0.007(3)
O6 0.026(3) 0.040(3) 0.059(4) -0.004(3) -0.009(3) -0.010(3)
O7 0.154(8) 0.062(5) 0.067(5) -0.014(4) 0.001(5) 0.003(5)
O8 0.073(6) 0.116(6) 0.097(7) 0.012(5) -0.001(5) 0.026(5)
C1 0.037(6) 0.065(6) 0.084(8) -0.026(6) -0.001(5) 0.003(5)
C2 0.055(6) 0.070(7) 0.043(6) -0.005(5) -0.014(5) 0.013(6)
C3 0.054(6) 0.047(5) 0.060(7) -0.004(5) 0.006(5) -0.006(5)
C4 0.040(5) 0.068(6) 0.021(5) 0.001(4) 0.004(4) -0.020(5)
C5 0.041(5) 0.094(7) 0.040(6) -0.003(5) 0.023(5) -0.027(5)
C6 0.040(5) 0.038(5) 0.036(5) 0.012(4) -0.019(4) -0.020(4)
C7 0.052(6) 0.073(6) 0.028(5) -0.008(5) -0.011(5) -0.008(5)
C8 0.041(5) 0.048(5) 0.043(6) 0.003(5) -0.011(5) 0.001(5)
C9 0.061(7) 0.071(7) 0.052(7) -0.014(6) 0.000(6) 0.009(6)
C10 0.047(6) 0.068(6) 0.057(7) -0.020(5) 0.001(5) -0.013(5)
C11 0.039(5) 0.037(5) 0.044(6) -0.008(4) -0.013(4) 0.006(4)
C12 0.030(5) 0.055(5) 0.019(5) 0.007(4) -0.003(4) -0.011(4)
C13 0.019(4) 0.082(6) 0.065(7) -0.021(5) -0.004(5) -0.016(5)
C14 0.084(8) 0.060(6) 0.049(7) -0.006(5) 0.015(6) -0.028(6)
C15 0.051(6) 0.071(6) 0.055(7) -0.004(5) -0.016(5) -0.014(5)
C16 0.028(5) 0.091(7) 0.037(6) -0.012(5) -0.004(4) -0.010(5)
C17 0.044(6) 0.057(6) 0.054(7) 0.004(5) 0.006(5) 0.009(5)
C18 0.079(7) 0.051(6) 0.073(8) 0.001(6) -0.005(7) -0.024(6)
C19 0.057(6) 0.030(5) 0.095(9) 0.000(5) 0.009(6) -0.010(5)
C20 0.050(6) 0.069(7) 0.083(8) 0.008(6) -0.005(6) -0.007(6)
C21 0.054(7) 0.078(8) 0.132(12) 0.028(8) -0.017(8) 0.009(7)
C22 0.121(11) 0.061(7) 0.130(11) -0.005(8) -0.052(10) -0.004(8)
C23 0.115(10) 0.040(6) 0.082(9) 0.006(6) -0.020(8) 0.004(7)
C24 0.212(16) 0.044(7) 0.076(10) 0.012(7) -0.019(10) 0.001(9)
C25 0.187(16) 0.066(8) 0.087(10) -0.007(7) 0.033(11) -0.024(9)
C26 0.085(9) 0.092(8) 0.162(13) -0.050(9) 0.033(9) -0.022(7)
C27 0.096(9) 0.057(7) 0.093(10) -0.005(7) 0.026(8) -0.015(6)
C28 0.071(8) 0.048(6) 0.087(9) -0.001(6) 0.003(7) -0.007(6)
C31 0.058(7) 0.082(7) 0.063(7) -0.036(5) -0.008(6) 0.001(6)
C32 0.041(5) 0.054(5) 0.069(7) -0.026(5) 0.015(5) -0.025(4)
C33 0.044(5) 0.061(5) 0.026(5) -0.012(4) 0.002(4) -0.016(4)
C34 0.008(4) 0.069(6) 0.060(6) -0.015(5) 0.002(4) -0.010(4)
C35 0.048(6) 0.055(6) 0.040(6) -0.007(5) 0.008(5) -0.012(5)
C36 0.013(4) 0.048(5) 0.036(5) 0.008(4) 0.016(4) -0.008(4)
C37 0.039(5) 0.076(6) 0.028(5) -0.005(5) 0.005(4) -0.014(5)
C38 0.044(5) 0.058(6) 0.029(5) -0.006(4) 0.010(4) -0.009(5)
C39 0.043(6) 0.057(6) 0.054(7) 0.005(5) 0.009(5) -0.015(5)
C40 0.042(6) 0.088(7) 0.019(5) 0.001(5) -0.008(4) -0.003(5)
C41 0.021(4) 0.060(5) 0.025(5) -0.013(4) 0.021(4) -0.002(4)
C42 0.039(5) 0.060(5) 0.026(5) 0.003(4) 0.011(4) -0.027(4)
C43 0.043(5) 0.073(6) 0.030(5) -0.006(5) -0.002(5) -0.027(5)
C44 0.074(7) 0.058(6) 0.065(7) -0.025(5) 0.001(6) -0.024(5)
C45 0.059(7) 0.070(7) 0.049(6) -0.009(5) -0.011(5) 0.000(6)
C46 0.038(5) 0.066(6) 0.054(6) -0.024(5) -0.012(5) 0.003(5)
C47 0.059(7) 0.056(6) 0.056(7) 0.002(6) -0.004(6) 0.018(6)
C48 0.078(8) 0.040(6) 0.077(8) -0.012(5) 0.007(7) -0.009(6)
C49 0.085(8) 0.021(5) 0.054(7) 0.011(5) 0.021(6) 0.015(5)
C50 0.054(7) 0.067(7) 0.062(8) 0.011(6) 0.010(6) 0.002(6)
C51 0.058(7) 0.057(6) 0.090(9) -0.004(6) 0.013(7) -0.007(6)
C52 0.078(9) 0.066(7) 0.088(9) -0.002(7) 0.014(8) 0.002(7)
C53 0.166(12) 0.022(5) 0.039(7) 0.006(5) -0.004(7) -0.016(6)
C54 0.116(11) 0.071(8) 0.098(10) -0.023(7) 0.027(9) 0.007(8)
C55 0.192(15) 0.070(8) 0.063(9) 0.013(7) -0.016(10) -0.015(10)
C56 0.122(11) 0.065(7) 0.106(10) -0.016(7) -0.039(9) -0.010(7)
C57 0.083(9) 0.066(7) 0.085(9) 0.007(7) -0.004(7) -0.006(7)
C58 0.094(8) 0.034(5) 0.050(7) 0.012(5) 0.001(7) -0.010(6)
N1 0.021(4) 0.047(4) 0.034(4) -0.001(4) -0.012(3) 0.005(3)
N2 0.037(4) 0.041(4) 0.043(5) -0.004(4) 0.009(4) -0.005(3)

loop_
_atom_type_symbol
_atom_type_description
_atom_type_scat_dispersion_real
_atom_type_scat_dispersion_imag
_atom_type_scat_source
C C 0.0033 0.0016 'International Tables Vol C Tables 4.2.6.8 and 6.1.1.4'
H H 0.0000 0.0000 'International Tables Vol C Tables 4.2.6.8 and 6.1.1.4'
N N 0.0061 0.0033 'International Tables Vol C Tables 4.2.6.8 and 6.1.1.4'
O O 0.0106 0.0060 'International Tables Vol C Tables 4.2.6.8 and 6.1.1.4'
Pt Pt -1.7033 8.3905 'International Tables Vol C Tables 4.2.6.8 and 6.1.1.4'

loop_
_geom_angle_atom_site_label_1
_geom_angle_atom_site_label_2
_geom_angle_atom_site_label_3
_geom_angle
C6 Pt1 N1 81.8(3)
C6 Pt1 O2 91.8(3)
N1 Pt1 O2 173.7(2)
C6 Pt1 O1 175.8(3)
N1 Pt1 O1 94.0(2)
O2 Pt1 O1 92.3(2)
C36 Pt2 N2 81.5(3)
C36 Pt2 O5 92.9(3)
N2 Pt2 O5 174.5(2)
C36 Pt2 O6 173.4(3)
N2 Pt2 O6 92.2(2)
O5 Pt2 O6 93.4(2)
C2 O1 Pt1 121.7(5)
C4 O2 Pt1 125.4(5)
C32 O5 Pt2 123.7(5)
C34 O6 Pt2 120.9(5)
O1 C2 C3 125.1(9)
O1 C2 C1 112.9(8)
C3 C2 C1 121.9(9)
C4 C3 C2 129.9(10)
O2 C4 C3 125.5(8)
O2 C4 C5 113.0(8)
C3 C4 C5 121.6(8)
C7 C6 C11 116.2(8)
C7 C6 Pt1 130.9(7)
C11 C6 Pt1 112.9(5)
C6 C7 C8 126.5(9)
C9 C8 C7 116.5(8)
C9 C8 C17 121.3(8)
C7 C8 C17 122.1(9)
C10 C9 C8 120.7(9)
C9 C10 C11 122.1(9)
C12 C11 C10 125.7(8)
C12 C11 C6 116.3(7)
C10 C11 C6 117.8(7)
N1 C12 C13 119.7(8)
N1 C12 C11 111.8(7)
C13 C12 C11 128.5(8)
C12 C13 C14 121.2(9)
C13 C14 C15 118.7(9)
C14 C15 C16 119.1(9)
N1 C16 C15 121.1(8)
O3 C17 C8 123.3(9)
O3 C17 C18 118.2(9)
C8 C17 C18 118.2(8)
O4 C18 C19 125.3(10)
O4 C18 C17 118.0(9)
C19 C18 C17 116.7(9)
C20 C19 C28 119.8(10)
C20 C19 C18 116.7(10)
C28 C19 C18 123.6(10)
C19 C20 C21 121.5(11)
C22 C21 C20 119.1(12)
C21 C22 C23 122.4(12)
C22 C23 C28 117.2(11)
C22 C23 C24 121.5(12)
C28 C23 C24 121.2(12)
C25 C24 C23 120.4(13)
C24 C25 C26 119.2(13)
C27 C26 C25 119.7(13)
C26 C27 C28 125.0(12)
C19 C28 C27 125.8(11)
C19 C28 C23 119.8(11)
C27 C28 C23 114.3(11)
O5 C32 C33 127.5(8)
O5 C32 C31 114.1(7)
C33 C32 C31 118.4(8)
C34 C33 C32 126.2(8)
O6 C34 C33 128.2(8)
O6 C34 C35 111.7(7)
C33 C34 C35 120.0(7)
C41 C36 C37 116.1(7)
C41 C36 Pt2 116.0(6)
C37 C36 Pt2 127.7(6)
C38 C37 C36 121.9(8)
C39 C38 C37 120.8(8)
C39 C38 C47 120.3(8)
C37 C38 C47 118.9(8)
C38 C39 C40 119.1(8)
C39 C40 C41 121.2(8)
C40 C41 C36 120.8(8)
C40 C41 C42 126.8(8)
C36 C41 C42 112.3(7)
N2 C42 C43 120.0(7)
N2 C42 C41 113.4(7)
C43 C42 C41 126.4(7)
C44 C43 C42 121.0(8)
C43 C44 C45 117.6(9)
C46 C45 C44 119.3(9)
N2 C46 C45 124.2(8)
O7 C47 C38 125.2(9)
O7 C47 C48 117.9(8)
C38 C47 C48 116.6(8)
O8 C48 C49 127.2(10)
O8 C48 C47 119.5(10)
C49 C48 C47 113.1(9)
C50 C49 C58 117.8(10)
C50 C49 C48 118.6(9)
C58 C49 C48 123.5(10)
C49 C50 C51 122.2(10)
C52 C51 C50 122.4(11)
C51 C52 C53 117.1(11)
C54 C53 C58 119.1(12)
C54 C53 C52 119.8(12)
C58 C53 C52 121.1(10)
C55 C54 C53 122.1(13)
C54 C55 C56 121.1(12)
C57 C56 C55 117.9(12)
C56 C57 C58 122.3(12)
C49 C58 C53 119.4(10)
C49 C58 C57 122.9(11)
C53 C58 C57 117.5(10)
C16 N1 C12 120.1(7)
C16 N1 Pt1 122.7(6)
C12 N1 Pt1 117.1(5)
C46 N2 C42 117.8(7)
C46 N2 Pt2 125.7(6)
C42 N2 Pt2 116.5(5)

loop_
_geom_bond_atom_site_label_1
_geom_bond_atom_site_label_2
_geom_bond_distance
Pt1 C6 1.937(8)
Pt1 N1 1.970(7)
Pt1 O2 1.974(5)
Pt1 O1 2.071(5)
Pt2 C36 1.937(7)
Pt2 N2 1.968(7)
Pt2 O5 1.992(5)
Pt2 O6 2.080(5)
O1 C2 1.312(11)
O2 C4 1.289(10)
O3 C17 1.244(11)
O4 C18 1.203(12)
O5 C32 1.265(10)
O6 C34 1.277(9)
O7 C47 1.209(11)
O8 C48 1.203(12)
C1 C2 1.532(12)
C2 C3 1.367(13)
C3 C4 1.339(12)
C4 C5 1.534(12)
C6 C7 1.349(11)
C6 C11 1.439(11)
C7 C8 1.405(12)
C8 C9 1.381(13)
C8 C17 1.459(12)
C9 C10 1.357(12)
C10 C11 1.434(12)
C11 C12 1.413(11)
C12 N1 1.369(10)
C12 C13 1.374(12)
C13 C14 1.374(12)
C14 C15 1.384(13)
C15 C16 1.400(12)
C16 N1 1.342(10)
C17 C18 1.540(14)
C18 C19 1.489(14)
C19 C20 1.374(13)
C19 C28 1.379(15)
C20 C21 1.397(14)
C21 C22 1.333(17)
C22 C23 1.416(17)
C23 C28 1.431(15)
C23 C24 1.455(17)
C24 C25 1.33(2)
C25 C26 1.445(18)
C26 C27 1.351(17)
C27 C28 1.399(15)
C31 C32 1.534(12)
C32 C33 1.408(11)
C33 C34 1.372(12)
C34 C35 1.556(11)
C36 C41 1.420(11)
C36 C37 1.435(11)
C37 C38 1.386(11)
C38 C39 1.382(12)
C38 C47 1.463(12)
C39 C40 1.394(12)
C40 C41 1.404(11)
C41 C42 1.464(11)
C42 N2 1.368(10)
C42 C43 1.408(11)
C43 C44 1.347(12)
C44 C45 1.402(12)
C45 C46 1.356(12)
C46 N2 1.321(10)
C47 C48 1.582(13)
C48 C49 1.491(14)
C49 C50 1.386(14)
C49 C58 1.404(13)
C50 C51 1.416(14)
C51 C52 1.336(14)
C52 C53 1.446(16)
C53 C54 1.384(15)
C53 C58 1.435(15)
C54 C55 1.364(18)
C55 C56 1.433(18)
C56 C57 1.364(15)
C57 C58 1.445(15)
